data_4063582
loop_
_publ_author_name
'Kelbysheva, Elena S.'
'Ezernitskaya, Mariam G.'
'Strelkova, Tatyana V.'
'Borisov, Yurii A.'
'Smol&#x2019;yakov, Aleksandr F.'
'Starikova, Zoya A.'
'Dolgushin, Fedor M.'
'Rodionov, Aleksey N.'
'Lokshin, Boris V.'
'Loim, Nikolay M.'

_publ_section_title
;
 Photochemistry of \p- and n-Donor Bifunctional Monosubstituted
 Derivatives of Cyclopentadienylmanganese Tricarbonyl Complexes Containing
 an Allyl Group and Photo- and Thermoisomerization of the Corresponding
 Dicarbonyl Chelates
;
_journal_issue 16
_journal_name_full Organometallics
_journal_page_first 4342
_journal_paper_doi 10.1021/om200407c
_journal_volume 30
_journal_year 2011
_chemical_formula_moiety 'C16 H14 Mn N O3'
_chemical_formula_sum 'C16 H14 Mn N O3'
_chemical_formula_weight 323.22
_chemical_name_systematic
; 
 ? 
;
_space_group_IT_number 2
_symmetry_cell_setting triclinic
_symmetry_space_group_name_Hall '-P 1'
_symmetry_space_group_name_H-M 'P -1'
_atom_sites_solution_hydrogens geom
_atom_sites_solution_primary direct
_atom_sites_solution_secondary difmap
_audit_creation_method SHELXL-97
_cell_angle_alpha 67.9270(10)
_cell_angle_beta 78.0380(10)
_cell_angle_gamma 82.7750(10)
_cell_formula_units_Z 4
_cell_length_a 8.9609(5)
_cell_length_b 12.5317(7)
_cell_length_c 14.0266(8)
_cell_measurement_reflns_used 681
_cell_measurement_temperature 100(2)
_cell_measurement_theta_max 29
_cell_measurement_theta_min 3
_cell_volume 1425.98(14)
_computing_cell_refinement 'Bruker SAINT'
_computing_data_collection 'Bruker APEX II'
_computing_data_reduction 'Bruker SAINT'
_computing_molecular_graphics 'Bruker SHELXTL'
_computing_publication_material 'Bruker SHELXTL'
_computing_structure_refinement 'SHELXL-97 (Sheldrick, 1997)'
_computing_structure_solution 'SHELXS-97 (Sheldrick, 1997)'
_diffrn_ambient_temperature 100(2)
_diffrn_measured_fraction_theta_full 0.999
_diffrn_measured_fraction_theta_max 0.999
_diffrn_measurement_device_type 'Bruker APEX II CCD area detector''
_diffrn_measurement_method 'omega scans'
_diffrn_radiation_monochromator graphite
_diffrn_radiation_source 'fine-focus sealed tube'
_diffrn_radiation_type MoK\a
_diffrn_radiation_wavelength 0.71073
_diffrn_reflns_av_R_equivalents 0.0238
_diffrn_reflns_av_sigmaI/netI 0.0337
_diffrn_reflns_limit_h_max 12
_diffrn_reflns_limit_h_min -12
_diffrn_reflns_limit_k_max 17
_diffrn_reflns_limit_k_min -16
_diffrn_reflns_limit_l_max 19
_diffrn_reflns_limit_l_min -19
_diffrn_reflns_number 17245
_diffrn_reflns_theta_full 29.00
_diffrn_reflns_theta_max 29.00
_diffrn_reflns_theta_min 1.59
_exptl_absorpt_coefficient_mu 0.934
_exptl_absorpt_correction_T_max 0.835
_exptl_absorpt_correction_T_min 0.706
_exptl_absorpt_correction_type multi-scan
_exptl_absorpt_process_details SADABS
_exptl_crystal_colour orange
_exptl_crystal_density_diffrn 1.506
_exptl_crystal_density_method 'not measured'
_exptl_crystal_description plate
_exptl_crystal_F_000 664
_exptl_crystal_size_max 0.40
_exptl_crystal_size_mid 0.28
_exptl_crystal_size_min 0.20
_refine_diff_density_max 0.994
_refine_diff_density_min -0.408
_refine_diff_density_rms 0.065
_refine_ls_extinction_method none
_refine_ls_goodness_of_fit_ref 1.036
_refine_ls_hydrogen_treatment constr
_refine_ls_matrix_type full
_refine_ls_number_parameters 379
_refine_ls_number_reflns 7585
_refine_ls_number_restraints 0
_refine_ls_restrained_S_all 1.036
_refine_ls_R_factor_all 0.0453
_refine_ls_R_factor_gt 0.0344
_refine_ls_shift/su_max 0.001
_refine_ls_shift/su_mean 0.000
_refine_ls_structure_factor_coef Fsqd
_refine_ls_weighting_details 'calc w=1/[\s^2^(Fo^2^)+(0.0446P)^2^+0.4779P] where P=(Fo^2^+2Fc^2^)/3'
_refine_ls_weighting_scheme calc
_refine_ls_wR_factor_gt 0.0831
_refine_ls_wR_factor_ref 0.0881
_reflns_number_gt 6263
_reflns_number_total 7585
_reflns_threshold_expression I>2\s(I)
_cod_data_source_file om200407c_si_003.cif
_cod_data_source_block complex10
_cod_depositor_comments
;
The following automatic conversions were performed:

'_symmetry_cell_setting' value 'Triclinic' changed to 'triclinic'
according to the built-in table from CIF Core dictionary named
'cif_core.dic' version 2.4.1 from 2010-06-29.

Automatic conversion script
Id: cif_fix_values 1715 2011-07-08 13:25:40Z adriana 
;
_cod_original_cell_volume 1425.99(14)
_cod_database_code 4063582

loop_
_symmetry_equiv_pos_as_xyz
'x, y, z'
'-x, -y, -z'

loop_
_atom_site_label
_atom_site_type_symbol
_atom_site_fract_x
_atom_site_fract_y
_atom_site_fract_z
_atom_site_U_iso_or_equiv
_atom_site_adp_type
_atom_site_occupancy
_atom_site_symmetry_multiplicity
_atom_site_calc_flag
_atom_site_refinement_flags
Mn1A Mn 0.73244(3) 0.12817(2) 0.356371(18) 0.01438(7) Uani 1 1 d .
O1A O 0.85341(15) -0.10241(10) 0.47201(10) 0.0230(3) Uani 1 1 d .
O2A O 0.76366(16) 0.19511(12) 0.53044(10) 0.0287(3) Uani 1 1 d .
O3A O 0.78488(15) 0.20784(11) 0.04501(10) 0.0235(3) Uani 1 1 d .
N1A N 0.92467(16) 0.19252(12) 0.25607(11) 0.0161(3) Uani 1 1 d .
C1A C 0.64602(19) 0.20543(15) 0.21378(13) 0.0186(3) Uani 1 1 d .
C2A C 0.6157(2) 0.08619(15) 0.25704(13) 0.0208(3) Uani 1 1 d .
H2AA H 0.6512 0.0280 0.2231 0.025 Uiso 1 1 calc R
C3A C 0.5210(2) 0.06627(16) 0.35694(14) 0.0225(4) Uani 1 1 d .
H3AA H 0.4785 -0.0090 0.4057 0.027 Uiso 1 1 calc R
C4A C 0.49425(19) 0.17215(16) 0.37375(14) 0.0226(4) Uani 1 1 d .
H4AA H 0.4290 0.1846 0.4362 0.027 Uiso 1 1 calc R
C5A C 0.57053(19) 0.25883(15) 0.28454(13) 0.0202(3) Uani 1 1 d .
H5AA H 0.5688 0.3427 0.2732 0.024 Uiso 1 1 calc R
C6A C 0.81043(19) -0.01024(14) 0.42322(12) 0.0175(3) Uani 1 1 d .
C7A C 0.75502(19) 0.17214(14) 0.45929(13) 0.0191(3) Uani 1 1 d .
C16A C 1.06133(19) 0.18424(14) 0.28577(13) 0.0187(3) Uani 1 1 d .
H16B H 1.0692 0.1424 0.3569 0.022 Uiso 1 1 calc R
C15A C 1.1896(2) 0.23374(16) 0.21758(14) 0.0229(4) Uani 1 1 d .
H15A H 1.2836 0.2254 0.2416 0.028 Uiso 1 1 calc R
C14A C 1.1799(2) 0.29604(17) 0.11331(15) 0.0254(4) Uani 1 1 d .
H14A H 1.2662 0.3325 0.0652 0.030 Uiso 1 1 calc R
C13A C 1.0421(2) 0.30362(16) 0.08156(14) 0.0234(4) Uani 1 1 d .
H13A H 1.0326 0.3445 0.0106 0.028 Uiso 1 1 calc R
C12A C 0.91746(19) 0.25125(14) 0.15383(13) 0.0180(3) Uani 1 1 d .
C11A C 0.76450(19) 0.26125(15) 0.12034(13) 0.0192(3) Uani 1 1 d .
H11A H 0.7334 0.3446 0.0873 0.023 Uiso 1 1 calc R
C10A C 0.6768(2) 0.25634(17) -0.02603(14) 0.0245(4) Uani 1 1 d .
H10A H 0.5730 0.2594 0.0147 0.029 Uiso 1 1 calc R
H10C H 0.6762 0.2055 -0.0656 0.029 Uiso 1 1 calc R
C9A C 0.7146(2) 0.37377(19) -0.10043(14) 0.0311(4) Uani 1 1 d .
H9AA H 0.8161 0.3845 -0.1380 0.037 Uiso 1 1 calc R
C8A C 0.6189(3) 0.4632(2) -0.11811(17) 0.0397(5) Uani 1 1 d .
H8AA H 0.5164 0.4557 -0.0820 0.048 Uiso 1 1 calc R
H8AB H 0.6515 0.5360 -0.1671 0.048 Uiso 1 1 calc R
Mn1B Mn 0.74935(3) 0.62492(2) 0.27508(2) 0.01822(7) Uani 1 1 d .
O1B O 0.57384(15) 0.43276(11) 0.43115(11) 0.0275(3) Uani 1 1 d .
O2B O 0.76986(16) 0.51312(12) 0.12322(10) 0.0282(3) Uani 1 1 d .
O3B O 1.10587(15) 0.81288(10) 0.22696(10) 0.0240(3) Uani 1 1 d .
N1B N 0.94669(15) 0.55852(12) 0.32614(11) 0.0161(3) Uani 1 1 d .
C1B C 0.8355(2) 0.77569(14) 0.27381(14) 0.0220(4) Uani 1 1 d .
C2B C 0.6918(2) 0.75716(16) 0.34097(16) 0.0267(4) Uani 1 1 d .
H2BA H 0.6712 0.7455 0.4170 0.032 Uiso 1 1 calc R
C3B C 0.5815(2) 0.76046(17) 0.27947(19) 0.0337(5) Uani 1 1 d .
H3BA H 0.4693 0.7514 0.3051 0.040 Uiso 1 1 calc R
C4B C 0.6568(3) 0.78289(17) 0.17577(18) 0.0346(5) Uani 1 1 d .
H4BA H 0.6071 0.7924 0.1153 0.041 Uiso 1 1 calc R
C5B C 0.8156(2) 0.79324(15) 0.17096(15) 0.0265(4) Uani 1 1 d .
H5BA H 0.8965 0.8119 0.1070 0.032 Uiso 1 1 calc R
C6B C 0.64137(19) 0.51045(16) 0.37055(14) 0.0215(3) Uani 1 1 d .
C7B C 0.76537(19) 0.55625(15) 0.18419(13) 0.0202(3) Uani 1 1 d .
C16B C 0.99236(19) 0.44588(14) 0.35128(13) 0.0190(3) Uani 1 1 d .
H16A H 0.9317 0.3963 0.3398 0.023 Uiso 1 1 calc R
C15B C 1.1228(2) 0.39945(15) 0.39274(14) 0.0212(3) Uani 1 1 d .
H15B H 1.1513 0.3198 0.4088 0.025 Uiso 1 1 calc R
C14B C 1.2119(2) 0.47075(16) 0.41072(14) 0.0226(4) Uani 1 1 d .
H14B H 1.3013 0.4407 0.4405 0.027 Uiso 1 1 calc R
C13B C 1.1675(2) 0.58603(16) 0.38430(13) 0.0212(3) Uani 1 1 d .
H13B H 1.2268 0.6368 0.3953 0.025 Uiso 1 1 calc R
C12B C 1.03649(19) 0.62757(14) 0.34186(13) 0.0180(3) Uani 1 1 d .
C11B C 0.9878(2) 0.75447(15) 0.30907(14) 0.0204(3) Uani 1 1 d .
H11B H 0.9802 0.7804 0.3693 0.024 Uiso 1 1 calc R
C9B C 1.2179(2) 0.98745(16) 0.11617(16) 0.0301(4) Uani 1 1 d .
H9BA H 1.1945 0.9986 0.0499 0.036 Uiso 1 1 calc R
C10B C 1.1037(2) 0.93284(16) 0.21194(16) 0.0286(4) Uani 1 1 d .
H10B H 1.1310 0.9419 0.2733 0.034 Uiso 1 1 calc R
H10D H 1.0006 0.9696 0.2027 0.034 Uiso 1 1 calc R
C8B C 1.3487(3) 1.02048(18) 0.1198(2) 0.0395(5) Uani 1 1 d .
H8BC H 1.3744 1.0101 0.1853 0.047 Uiso 1 1 calc R
H8BA H 1.4180 1.0548 0.0570 0.047 Uiso 1 1 calc R

loop_
_atom_site_aniso_label
_atom_site_aniso_U_11
_atom_site_aniso_U_22
_atom_site_aniso_U_33
_atom_site_aniso_U_23
_atom_site_aniso_U_13
_atom_site_aniso_U_12
Mn1A 0.01522(12) 0.01496(12) 0.01212(12) -0.00269(9) -0.00462(9) -0.00102(9)
O1A 0.0300(7) 0.0178(6) 0.0193(6) -0.0052(5) -0.0062(5) 0.0041(5)
O2A 0.0366(8) 0.0316(7) 0.0243(7) -0.0155(6) -0.0100(6) 0.0010(6)
O3A 0.0274(7) 0.0260(7) 0.0199(6) -0.0104(5) -0.0075(5) 0.0013(5)
N1A 0.0171(6) 0.0151(6) 0.0165(6) -0.0049(5) -0.0048(5) -0.0012(5)
C1A 0.0156(7) 0.0233(8) 0.0148(7) -0.0017(6) -0.0071(6) -0.0030(6)
C2A 0.0207(8) 0.0238(9) 0.0198(8) -0.0068(7) -0.0082(7) -0.0036(7)
C3A 0.0202(8) 0.0248(9) 0.0191(8) 0.0001(7) -0.0075(7) -0.0075(7)
C4A 0.0155(8) 0.0311(10) 0.0193(8) -0.0067(7) -0.0052(6) 0.0009(7)
C5A 0.0181(8) 0.0194(8) 0.0208(8) -0.0025(7) -0.0083(6) 0.0003(6)
C6A 0.0192(8) 0.0206(8) 0.0136(7) -0.0069(6) -0.0025(6) -0.0023(6)
C7A 0.0187(8) 0.0178(8) 0.0186(8) -0.0040(6) -0.0043(6) 0.0002(6)
C16A 0.0198(8) 0.0192(8) 0.0192(8) -0.0071(6) -0.0083(6) 0.0001(6)
C15A 0.0172(8) 0.0278(9) 0.0254(9) -0.0095(8) -0.0074(7) -0.0012(7)
C14A 0.0173(8) 0.0309(10) 0.0256(9) -0.0080(8) 0.0000(7) -0.0061(7)
C13A 0.0204(8) 0.0283(9) 0.0176(8) -0.0028(7) -0.0034(7) -0.0046(7)
C12A 0.0185(8) 0.0198(8) 0.0158(8) -0.0049(6) -0.0057(6) -0.0017(6)
C11A 0.0204(8) 0.0229(8) 0.0149(8) -0.0058(7) -0.0053(6) -0.0026(6)
C10A 0.0274(9) 0.0324(10) 0.0177(8) -0.0098(7) -0.0087(7) -0.0055(8)
C9A 0.0340(11) 0.0408(11) 0.0154(8) -0.0070(8) -0.0032(8) -0.0035(9)
C8A 0.0457(13) 0.0401(12) 0.0311(11) -0.0073(10) -0.0166(10) 0.0048(10)
Mn1B 0.01745(13) 0.01664(13) 0.02097(14) -0.00632(10) -0.00538(10) -0.00040(9)
O1B 0.0209(6) 0.0254(7) 0.0318(7) -0.0078(6) 0.0011(5) -0.0037(5)
O2B 0.0361(8) 0.0286(7) 0.0220(6) -0.0094(6) -0.0037(6) -0.0106(6)
O3B 0.0256(6) 0.0162(6) 0.0284(7) -0.0091(5) 0.0038(5) -0.0058(5)
N1B 0.0162(6) 0.0169(7) 0.0151(6) -0.0060(5) -0.0009(5) -0.0025(5)
C1B 0.0267(9) 0.0126(7) 0.0269(9) -0.0078(7) -0.0043(7) -0.0004(6)
C2B 0.0262(9) 0.0200(9) 0.0346(10) -0.0135(8) -0.0026(8) 0.0031(7)
C3B 0.0239(9) 0.0223(9) 0.0545(14) -0.0138(9) -0.0104(9) 0.0059(7)
C4B 0.0389(12) 0.0217(9) 0.0431(12) -0.0047(9) -0.0228(10) 0.0024(8)
C5B 0.0326(10) 0.0173(8) 0.0272(9) -0.0037(7) -0.0089(8) -0.0006(7)
C6B 0.0172(8) 0.0248(9) 0.0249(9) -0.0122(7) -0.0053(7) 0.0035(7)
C7B 0.0180(8) 0.0192(8) 0.0199(8) -0.0015(7) -0.0033(6) -0.0056(6)
C16B 0.0201(8) 0.0168(8) 0.0207(8) -0.0070(6) -0.0031(6) -0.0032(6)
C15B 0.0218(8) 0.0193(8) 0.0205(8) -0.0055(7) -0.0036(7) 0.0009(6)
C14B 0.0197(8) 0.0274(9) 0.0197(8) -0.0065(7) -0.0055(7) -0.0002(7)
C13B 0.0191(8) 0.0270(9) 0.0195(8) -0.0089(7) -0.0034(6) -0.0064(7)
C12B 0.0198(8) 0.0185(8) 0.0159(8) -0.0076(6) 0.0002(6) -0.0031(6)
C11B 0.0230(8) 0.0193(8) 0.0203(8) -0.0096(7) -0.0008(7) -0.0036(7)
C9B 0.0391(11) 0.0183(9) 0.0303(10) -0.0050(8) -0.0063(8) -0.0033(8)
C10B 0.0311(10) 0.0178(9) 0.0375(11) -0.0116(8) -0.0019(8) -0.0054(7)
C8B 0.0405(12) 0.0268(11) 0.0490(14) -0.0134(10) 0.0001(10) -0.0083(9)

loop_
_atom_type_symbol
_atom_type_description
_atom_type_scat_dispersion_real
_atom_type_scat_dispersion_imag
_atom_type_scat_source
C C 0.0033 0.0016 'International Tables Vol C Tables 4.2.6.8 and 6.1.1.4'
H H 0.0000 0.0000 'International Tables Vol C Tables 4.2.6.8 and 6.1.1.4'
N N 0.0061 0.0033 'International Tables Vol C Tables 4.2.6.8 and 6.1.1.4'
O O 0.0106 0.0060 'International Tables Vol C Tables 4.2.6.8 and 6.1.1.4'
Mn Mn 0.3368 0.7283 'International Tables Vol C Tables 4.2.6.8 and 6.1.1.4'

loop_
_geom_angle_atom_site_label_1
_geom_angle_atom_site_label_2
_geom_angle_atom_site_label_3
_geom_angle
C6A Mn1A C7A 89.18(7)
C6A Mn1A N1A 97.84(7)
C7A Mn1A N1A 97.91(7)
C6A Mn1A C4A 123.12(7)
C7A Mn1A C4A 92.86(7)
N1A Mn1A C4A 137.79(6)
C6A Mn1A C1A 134.51(7)
C7A Mn1A C1A 136.30(7)
N1A Mn1A C1A 79.49(6)
C4A Mn1A C1A 65.08(7)
C6A Mn1A C3A 94.13(7)
C7A Mn1A C3A 120.62(8)
N1A Mn1A C3A 139.76(6)
C4A Mn1A C3A 38.87(7)
C1A Mn1A C3A 65.07(6)
C6A Mn1A C5A 159.31(7)
C7A Mn1A C5A 100.61(7)
N1A Mn1A C5A 98.80(6)
C4A Mn1A C5A 39.00(7)
C1A Mn1A C5A 38.68(7)
C3A Mn1A C5A 65.19(7)
C6A Mn1A C2A 99.49(7)
C7A Mn1A C2A 157.93(7)
N1A Mn1A C2A 100.92(6)
C4A Mn1A C2A 65.38(7)
C1A Mn1A C2A 38.90(7)
C3A Mn1A C2A 39.03(7)
C5A Mn1A C2A 65.26(7)
C11A O3A C10A 111.33(13)
C16A N1A C12A 117.17(14)
C16A N1A Mn1A 123.60(11)
C12A N1A Mn1A 119.18(11)
C5A C1A C2A 109.02(15)
C5A C1A C11A 124.02(15)
C2A C1A C11A 125.76(16)
C5A C1A Mn1A 70.97(9)
C2A C1A Mn1A 71.17(9)
C11A C1A Mn1A 114.09(11)
C1A C2A C3A 106.91(16)
C1A C2A Mn1A 69.93(9)
C3A C2A Mn1A 69.99(10)
C1A C2A H2AA 126.5
C3A C2A H2AA 126.5
Mn1A C2A H2AA 126.5
C4A C3A C2A 108.26(15)
C4A C3A Mn1A 70.20(10)
C2A C3A Mn1A 70.98(10)
C4A C3A H3AA 125.9
C2A C3A H3AA 125.9
Mn1A C3A H3AA 125.9
C3A C4A C5A 108.27(16)
C3A C4A Mn1A 70.94(10)
C5A C4A Mn1A 71.05(10)
C3A C4A H4AA 125.8
C5A C4A H4AA 125.8
Mn1A C4A H4AA 125.8
C1A C5A C4A 107.53(15)
C1A C5A Mn1A 70.35(9)
C4A C5A Mn1A 69.95(10)
C1A C5A H5AA 126.2
C4A C5A H5AA 126.2
Mn1A C5A H5AA 126.2
O1A C6A Mn1A 175.65(15)
O2A C7A Mn1A 175.60(16)
N1A C16A C15A 123.02(16)
N1A C16A H16B 118.5
C15A C16A H16B 118.5
C16A C15A C14A 119.29(16)
C16A C15A H15A 120.4
C14A C15A H15A 120.4
C13A C14A C15A 118.33(16)
C13A C14A H14A 120.8
C15A C14A H14A 120.8
C14A C13A C12A 119.62(16)
C14A C13A H13A 120.2
C12A C13A H13A 120.2
N1A C12A C13A 122.54(15)
N1A C12A C11A 117.35(14)
C13A C12A C11A 120.09(15)
O3A C11A C1A 112.22(14)
O3A C11A C12A 107.05(14)
C1A C11A C12A 109.84(13)
O3A C11A H11A 109.2
C1A C11A H11A 109.2
C12A C11A H11A 109.2
O3A C10A C9A 111.99(15)
O3A C10A H10A 109.2
C9A C10A H10A 109.2
O3A C10A H10C 109.2
C9A C10A H10C 109.2
H10A C10A H10C 107.9
C8A C9A C10A 124.8(2)
C8A C9A H9AA 117.6
C10A C9A H9AA 117.6
C9A C8A H8AA 120.0
C9A C8A H8AB 120.0
H8AA C8A H8AB 120.0
C7B Mn1B C6B 89.69(8)
C7B Mn1B N1B 96.95(7)
C6B Mn1B N1B 93.75(7)
C7B Mn1B C1B 135.05(7)
C6B Mn1B C1B 135.15(8)
N1B Mn1B C1B 79.98(6)
C7B Mn1B C4B 93.69(8)
C6B Mn1B C4B 125.49(8)
N1B Mn1B C4B 139.36(7)
C1B Mn1B C4B 65.18(7)
C7B Mn1B C3B 122.10(9)
C6B Mn1B C3B 96.70(8)
N1B Mn1B C3B 139.45(7)
C1B Mn1B C3B 65.15(7)
C4B Mn1B C3B 38.58(9)
C7B Mn1B C5B 99.67(8)
C6B Mn1B C5B 161.99(8)
N1B Mn1B C5B 100.28(7)
C1B Mn1B C5B 38.97(7)
C4B Mn1B C5B 39.15(8)
C3B Mn1B C5B 65.29(8)
C7B Mn1B C2B 158.67(8)
C6B Mn1B C2B 101.23(8)
N1B Mn1B C2B 100.51(7)
C1B Mn1B C2B 38.77(7)
C4B Mn1B C2B 65.04(8)
C3B Mn1B C2B 39.00(8)
C5B Mn1B C2B 65.28(8)
C11B O3B C10B 112.09(13)
C16B N1B C12B 117.22(14)
C16B N1B Mn1B 123.39(11)
C12B N1B Mn1B 119.30(11)
C2B C1B C5B 109.05(17)
C2B C1B C11B 125.18(17)
C5B C1B C11B 124.52(17)
C2B C1B Mn1B 71.53(10)
C5B C1B Mn1B 71.17(10)
C11B C1B Mn1B 113.38(11)
C1B C2B C3B 107.26(18)
C1B C2B Mn1B 69.70(10)
C3B C2B Mn1B 70.01(11)
C1B C2B H2BA 126.4
C3B C2B H2BA 126.4
Mn1B C2B H2BA 126.4
C4B C3B C2B 108.28(18)
C4B C3B Mn1B 70.63(12)
C2B C3B Mn1B 70.98(11)
C4B C3B H3BA 125.8
C2B C3B H3BA 125.8
Mn1B C3B H3BA 125.8
C3B C4B C5B 108.52(18)
C3B C4B Mn1B 70.79(11)
C5B C4B Mn1B 70.73(11)
C3B C4B H4BA 125.7
C5B C4B H4BA 125.7
Mn1B C4B H4BA 125.7
C1B C5B C4B 106.87(18)
C1B C5B Mn1B 69.86(10)
C4B C5B Mn1B 70.12(11)
C1B C5B H5BA 126.5
C4B C5B H5BA 126.5
Mn1B C5B H5BA 126.5
O1B C6B Mn1B 177.38(16)
O2B C7B Mn1B 177.05(16)
N1B C16B C15B 123.10(16)
N1B C16B H16A 118.5
C15B C16B H16A 118.5
C16B C15B C14B 119.07(16)
C16B C15B H15B 120.5
C14B C15B H15B 120.5
C13B C14B C15B 118.38(16)
C13B C14B H14B 120.8
C15B C14B H14B 120.8
C14B C13B C12B 119.77(16)
C14B C13B H13B 120.1
C12B C13B H13B 120.1
N1B C12B C13B 122.44(16)
N1B C12B C11B 116.75(15)
C13B C12B C11B 120.81(15)
O3B C11B C1B 111.95(15)
O3B C11B C12B 105.93(13)
C1B C11B C12B 110.31(14)
O3B C11B H11B 109.5
C1B C11B H11B 109.5
C12B C11B H11B 109.5
C8B C9B C10B 122.7(2)
C8B C9B H9BA 118.6
C10B C9B H9BA 118.6
O3B C10B C9B 107.11(15)
O3B C10B H10B 110.3
C9B C10B H10B 110.3
O3B C10B H10D 110.3
C9B C10B H10D 110.3
H10B C10B H10D 108.5
C9B C8B H8BC 120.0
C9B C8B H8BA 120.0
H8BC C8B H8BA 120.0

loop_
_geom_bond_atom_site_label_1
_geom_bond_atom_site_label_2
_geom_bond_distance
Mn1A C6A 1.7664(17)
Mn1A C7A 1.7820(18)
Mn1A N1A 2.0222(14)
Mn1A C4A 2.1233(17)
Mn1A C1A 2.1296(16)
Mn1A C3A 2.1329(17)
Mn1A C5A 2.1377(17)
Mn1A C2A 2.1460(17)
O1A C6A 1.164(2)
O2A C7A 1.157(2)
O3A C11A 1.421(2)
O3A C10A 1.448(2)
N1A C16A 1.353(2)
N1A C12A 1.355(2)
C1A C5A 1.413(3)
C1A C2A 1.424(2)
C1A C11A 1.502(2)
C2A C3A 1.430(2)
C2A H2AA 1.0000
C3A C4A 1.416(3)
C3A H3AA 1.0000
C4A C5A 1.423(2)
C4A H4AA 1.0000
C5A H5AA 1.0000
C16A C15A 1.378(2)
C16A H16B 0.9500
C15A C14A 1.390(3)
C15A H15A 0.9500
C14A C13A 1.378(2)
C14A H14A 0.9500
C13A C12A 1.386(2)
C13A H13A 0.9500
C12A C11A 1.515(2)
C11A H11A 1.0000
C10A C9A 1.481(3)
C10A H10A 0.9900
C10A H10C 0.9900
C9A C8A 1.300(3)
C9A H9AA 0.9500
C8A H8AA 0.9500
C8A H8AB 0.9500
Mn1B C7B 1.7618(18)
Mn1B C6B 1.7763(19)
Mn1B N1B 2.0098(14)
Mn1B C1B 2.1218(17)
Mn1B C4B 2.131(2)
Mn1B C3B 2.1330(19)
Mn1B C5B 2.1390(18)
Mn1B C2B 2.1459(18)
O1B C6B 1.162(2)
O2B C7B 1.163(2)
O3B C11B 1.427(2)
O3B C10B 1.436(2)
N1B C16B 1.351(2)
N1B C12B 1.356(2)
C1B C2B 1.417(3)
C1B C5B 1.421(3)
C1B C11B 1.506(3)
C2B C3B 1.428(3)
C2B H2BA 1.0000
C3B C4B 1.408(3)
C3B H3BA 1.0000
C4B C5B 1.431(3)
C4B H4BA 1.0000
C5B H5BA 1.0000
C16B C15B 1.378(2)
C16B H16A 0.9500
C15B C14B 1.390(2)
C15B H15B 0.9500
C14B C13B 1.377(3)
C14B H14B 0.9500
C13B C12B 1.381(2)
C13B H13B 0.9500
C12B C11B 1.513(2)
C11B H11B 1.0000
C9B C8B 1.308(3)
C9B C10B 1.495(3)
C9B H9BA 0.9500
C10B H10B 0.9900
C10B H10D 0.9900
C8B H8BC 0.9500
C8B H8BA 0.9500

loop_
_geom_torsion_atom_site_label_1
_geom_torsion_atom_site_label_2
_geom_torsion_atom_site_label_3
_geom_torsion_atom_site_label_4
_geom_torsion
C6A Mn1A N1A C16A -47.96(14)
C7A Mn1A N1A C16A 42.30(14)
C4A Mn1A N1A C16A 145.48(13)
C1A Mn1A N1A C16A 178.07(14)
C3A Mn1A N1A C16A -153.94(13)
C5A Mn1A N1A C16A 144.39(13)
C2A Mn1A N1A C16A -149.27(13)
C6A Mn1A N1A C12A 134.65(13)
C7A Mn1A N1A C12A -135.09(13)
C4A Mn1A N1A C12A -31.91(17)
C1A Mn1A N1A C12A 0.69(13)
C3A Mn1A N1A C12A 28.67(17)
C5A Mn1A N1A C12A -33.00(13)
C2A Mn1A N1A C12A 33.34(14)
C6A Mn1A C1A C5A 150.58(11)
C7A Mn1A C1A C5A -28.25(15)
N1A Mn1A C1A C5A -118.73(10)
C4A Mn1A C1A C5A 37.75(10)
C3A Mn1A C1A C5A 80.80(11)
C2A Mn1A C1A C5A 118.80(14)
C6A Mn1A C1A C2A 31.78(15)
C7A Mn1A C1A C2A -147.05(12)
N1A Mn1A C1A C2A 122.47(11)
C4A Mn1A C1A C2A -81.05(11)
C3A Mn1A C1A C2A -38.00(10)
C5A Mn1A C1A C2A -118.80(14)
C6A Mn1A C1A C11A -89.81(15)
C7A Mn1A C1A C11A 91.36(15)
N1A Mn1A C1A C11A 0.88(12)
C4A Mn1A C1A C11A 157.36(15)
C3A Mn1A C1A C11A -159.59(15)
C5A Mn1A C1A C11A 119.61(17)
C2A Mn1A C1A C11A -121.59(17)
C5A C1A C2A C3A -0.66(18)
C11A C1A C2A C3A 167.14(15)
Mn1A C1A C2A C3A 60.53(11)
C5A C1A C2A Mn1A -61.19(11)
C11A C1A C2A Mn1A 106.61(16)
C6A Mn1A C2A C1A -157.62(11)
C7A Mn1A C2A C1A 90.4(2)
N1A Mn1A C2A C1A -57.65(11)
C4A Mn1A C2A C1A 80.20(11)
C3A Mn1A C2A C1A 117.56(15)
C5A Mn1A C2A C1A 37.09(10)
C6A Mn1A C2A C3A 84.82(11)
C7A Mn1A C2A C3A -27.1(2)
N1A Mn1A C2A C3A -175.21(10)
C4A Mn1A C2A C3A -37.37(11)
C1A Mn1A C2A C3A -117.56(15)
C5A Mn1A C2A C3A -80.48(11)
C1A C2A C3A C4A 0.10(19)
Mn1A C2A C3A C4A 60.59(12)
C1A C2A C3A Mn1A -60.49(11)
C6A Mn1A C3A C4A 141.57(11)
C7A Mn1A C3A C4A 50.07(13)
N1A Mn1A C3A C4A -111.16(12)
C1A Mn1A C3A C4A -80.57(11)
C5A Mn1A C3A C4A -37.75(10)
C2A Mn1A C3A C4A -118.44(15)
C6A Mn1A C3A C2A -99.99(11)
C7A Mn1A C3A C2A 168.52(10)
N1A Mn1A C3A C2A 7.29(16)
C4A Mn1A C3A C2A 118.44(15)
C1A Mn1A C3A C2A 37.87(10)
C5A Mn1A C3A C2A 80.69(11)
C2A C3A C4A C5A 0.49(19)
Mn1A C3A C4A C5A 61.58(12)
C2A C3A C4A Mn1A -61.09(12)
C6A Mn1A C4A C3A -47.75(13)
C7A Mn1A C4A C3A -138.64(11)
N1A Mn1A C4A C3A 116.28(11)
C1A Mn1A C4A C3A 80.55(11)
C5A Mn1A C4A C3A 118.00(15)
C2A Mn1A C4A C3A 37.52(10)
C6A Mn1A C4A C5A -165.75(10)
C7A Mn1A C4A C5A 103.36(11)
N1A Mn1A C4A C5A -1.72(15)
C1A Mn1A C4A C5A -37.45(10)
C3A Mn1A C4A C5A -118.00(15)
C2A Mn1A C4A C5A -80.47(11)
C2A C1A C5A C4A 0.96(18)
C11A C1A C5A C4A -167.10(15)
Mn1A C1A C5A C4A -60.36(11)
C2A C1A C5A Mn1A 61.32(11)
C11A C1A C5A Mn1A -106.74(15)
C3A C4A C5A C1A -0.89(19)
Mn1A C4A C5A C1A 60.61(11)
C3A C4A C5A Mn1A -61.51(12)
C6A Mn1A C5A C1A -82.4(2)
C7A Mn1A C5A C1A 160.57(10)
N1A Mn1A C5A C1A 60.75(10)
C4A Mn1A C5A C1A -118.09(15)
C3A Mn1A C5A C1A -80.47(11)
C2A Mn1A C5A C1A -37.29(10)
C6A Mn1A C5A C4A 35.7(2)
C7A Mn1A C5A C4A -81.34(11)
N1A Mn1A C5A C4A 178.83(10)
C1A Mn1A C5A C4A 118.09(15)
C3A Mn1A C5A C4A 37.62(10)
C2A Mn1A C5A C4A 80.80(11)
C7A Mn1A C6A O1A 69(2)
N1A Mn1A C6A O1A 167(2)
C4A Mn1A C6A O1A -24(2)
C1A Mn1A C6A O1A -110(2)
C3A Mn1A C6A O1A -52(2)
C5A Mn1A C6A O1A -50(2)
C2A Mn1A C6A O1A -91(2)
C6A Mn1A C7A O2A -59(2)
N1A Mn1A C7A O2A -157(2)
C4A Mn1A C7A O2A 64(2)
C1A Mn1A C7A O2A 120(2)
C3A Mn1A C7A O2A 35(2)
C5A Mn1A C7A O2A 103(2)
C2A Mn1A C7A O2A 55(2)
C12A N1A C16A C15A 1.0(2)
Mn1A N1A C16A C15A -176.46(13)
N1A C16A C15A C14A 0.5(3)
C16A C15A C14A C13A -1.5(3)
C15A C14A C13A C12A 1.1(3)
C16A N1A C12A C13A -1.4(2)
Mn1A N1A C12A C13A 176.14(13)
C16A N1A C12A C11A -179.70(15)
Mn1A N1A C12A C11A -2.1(2)
C14A C13A C12A N1A 0.4(3)
C14A C13A C12A C11A 178.63(17)
C10A O3A C11A C1A 86.40(17)
C10A O3A C11A C12A -153.02(14)
C5A C1A C11A O3A -160.53(15)
C2A C1A C11A O3A 33.4(2)
Mn1A C1A C11A O3A 116.89(13)
C5A C1A C11A C12A 80.5(2)
C2A C1A C11A C12A -85.54(19)
Mn1A C1A C11A C12A -2.07(18)
N1A C12A C11A O3A -119.39(16)
C13A C12A C11A O3A 62.3(2)
N1A C12A C11A C1A 2.7(2)
C13A C12A C11A C1A -175.63(16)
C11A O3A C10A C9A 72.81(19)
O3A C10A C9A C8A -129.1(2)
C7B Mn1B N1B C16B -45.73(14)
C6B Mn1B N1B C16B 44.42(14)
C1B Mn1B N1B C16B 179.64(14)
C4B Mn1B N1B C16B -149.70(14)
C3B Mn1B N1B C16B 149.28(14)
C5B Mn1B N1B C16B -146.92(14)
C2B Mn1B N1B C16B 146.58(14)
C7B Mn1B N1B C12B 137.84(13)
C6B Mn1B N1B C12B -132.01(13)
C1B Mn1B N1B C12B 3.21(12)
C4B Mn1B N1B C12B 33.87(18)
C3B Mn1B N1B C12B -27.15(18)
C5B Mn1B N1B C12B 36.65(13)
C2B Mn1B N1B C12B -29.85(13)
C7B Mn1B C1B C2B 149.13(12)
C6B Mn1B C1B C2B -35.83(16)
N1B Mn1B C1B C2B -121.05(12)
C4B Mn1B C1B C2B 80.41(13)
C3B Mn1B C1B C2B 37.72(12)
C5B Mn1B C1B C2B 118.52(16)
C7B Mn1B C1B C5B 30.61(16)
C6B Mn1B C1B C5B -154.35(12)
N1B Mn1B C1B C5B 120.43(11)
C4B Mn1B C1B C5B -38.11(12)
C3B Mn1B C1B C5B -80.80(13)
C2B Mn1B C1B C5B -118.52(16)
C7B Mn1B C1B C11B -89.71(16)
C6B Mn1B C1B C11B 85.33(16)
N1B Mn1B C1B C11B 0.11(12)
C4B Mn1B C1B C11B -158.43(16)
C3B Mn1B C1B C11B 158.88(16)
C5B Mn1B C1B C11B -120.32(18)
C2B Mn1B C1B C11B 121.16(18)
C5B C1B C2B C3B 1.4(2)
C11B C1B C2B C3B -166.28(16)
Mn1B C1B C2B C3B -60.23(13)
C5B C1B C2B Mn1B 61.62(12)
C11B C1B C2B Mn1B -106.05(16)
C7B Mn1B C2B C1B -85.3(2)
C6B Mn1B C2B C1B 155.11(11)
N1B Mn1B C2B C1B 59.10(12)
C4B Mn1B C2B C1B -80.80(12)
C3B Mn1B C2B C1B -118.11(17)
C5B Mn1B C2B C1B -37.47(11)
C7B Mn1B C2B C3B 32.8(3)
C6B Mn1B C2B C3B -86.78(13)
N1B Mn1B C2B C3B 177.21(12)
C1B Mn1B C2B C3B 118.11(17)
C4B Mn1B C2B C3B 37.31(13)
C5B Mn1B C2B C3B 80.64(13)
C1B C2B C3B C4B -1.1(2)
Mn1B C2B C3B C4B -61.10(14)
C1B C2B C3B Mn1B 60.03(12)
C7B Mn1B C3B C4B -48.34(15)
C6B Mn1B C3B C4B -142.20(13)
N1B Mn1B C3B C4B 113.99(14)
C1B Mn1B C3B C4B 80.72(13)
C5B Mn1B C3B C4B 37.62(12)
C2B Mn1B C3B C4B 118.22(17)
C7B Mn1B C3B C2B -166.55(11)
C6B Mn1B C3B C2B 99.58(13)
N1B Mn1B C3B C2B -4.23(18)
C1B Mn1B C3B C2B -37.49(11)
C4B Mn1B C3B C2B -118.22(17)
C5B Mn1B C3B C2B -80.60(12)
C2B C3B C4B C5B 0.4(2)
Mn1B C3B C4B C5B -60.97(14)
C2B C3B C4B Mn1B 61.32(13)
C7B Mn1B C4B C3B 140.64(13)
C6B Mn1B C4B C3B 48.38(16)
N1B Mn1B C4B C3B -114.22(14)
C1B Mn1B C4B C3B -80.63(13)
C5B Mn1B C4B C3B -118.56(18)
C2B Mn1B C4B C3B -37.71(12)
C7B Mn1B C4B C5B -100.79(13)
C6B Mn1B C4B C5B 166.95(12)
N1B Mn1B C4B C5B 4.35(18)
C1B Mn1B C4B C5B 37.93(11)
C3B Mn1B C4B C5B 118.56(18)
C2B Mn1B C4B C5B 80.85(13)
C2B C1B C5B C4B -1.2(2)
C11B C1B C5B C4B 166.60(16)
Mn1B C1B C5B C4B 60.67(13)
C2B C1B C5B Mn1B -61.85(12)
C11B C1B C5B Mn1B 105.92(16)
C3B C4B C5B C1B 0.5(2)
Mn1B C4B C5B C1B -60.51(12)
C3B C4B C5B Mn1B 61.01(14)
C7B Mn1B C5B C1B -158.60(11)
C6B Mn1B C5B C1B 81.0(3)
N1B Mn1B C5B C1B -59.65(11)
C4B Mn1B C5B C1B 117.48(17)
C3B Mn1B C5B C1B 80.40(12)
C2B Mn1B C5B C1B 37.28(11)
C7B Mn1B C5B C4B 83.93(13)
C6B Mn1B C5B C4B -36.5(3)
N1B Mn1B C5B C4B -177.12(12)
C1B Mn1B C5B C4B -117.48(17)
C3B Mn1B C5B C4B -37.07(13)
C2B Mn1B C5B C4B -80.20(13)
C7B Mn1B C6B O1B 30(4)
N1B Mn1B C6B O1B -67(4)
C1B Mn1B C6B O1B -146(3)
C4B Mn1B C6B O1B 125(4)
C3B Mn1B C6B O1B 153(4)
C5B Mn1B C6B O1B 152(3)
C2B Mn1B C6B O1B -168(4)
C6B Mn1B C7B O2B 84(3)
N1B Mn1B C7B O2B 178(100)
C1B Mn1B C7B O2B -99(3)
C4B Mn1B C7B O2B -41(3)
C3B Mn1B C7B O2B -13(3)
C5B Mn1B C7B O2B -80(3)
C2B Mn1B C7B O2B -37(3)
C12B N1B C16B C15B 0.9(2)
Mn1B N1B C16B C15B -175.58(13)
N1B C16B C15B C14B 0.5(3)
C16B C15B C14B C13B -1.2(3)
C15B C14B C13B C12B 0.5(3)
C16B N1B C12B C13B -1.7(2)
Mn1B N1B C12B C13B 174.94(13)
C16B N1B C12B C11B 177.44(14)
Mn1B N1B C12B C11B -5.91(19)
C14B C13B C12B N1B 1.0(3)
C14B C13B C12B C11B -178.09(16)
C10B O3B C11B C1B 79.55(18)
C10B O3B C11B C12B -160.17(15)
C2B C1B C11B O3B -161.92(16)
C5B C1B C11B O3B 32.3(2)
Mn1B C1B C11B O3B 114.83(13)
C2B C1B C11B C12B 80.4(2)
C5B C1B C11B C12B -85.4(2)
Mn1B C1B C11B C12B -2.86(18)
N1B C12B C11B O3B -115.81(16)
C13B C12B C11B O3B 63.4(2)
N1B C12B C11B C1B 5.5(2)
C13B C12B C11B C1B -175.31(15)
C11B O3B C10B C9B -172.85(15)
C8B C9B C10B O3B -107.6(2)
